data_4132760
loop_
_publ_author_name
'Mullane, Kimberly C.'
'Ryu, Ho'
'Cheisson, Thibault'
'Grant, Lauren N.'
'Park, Ji Young'
'Manor, Brian C.'
'Carroll, Patrick J.'
'Baik, Mu-Hyun'
'Mindiola, Daniel J.'
'Schelter, Eric J.'

_publ_section_title
;
 C-H Bond Addition across a Transient Uranium-Nitrido Moiety and Formation
 of a Parent Uranium Imido Complex.
;
_journal_issue 36
_journal_name_full 'Journal of the American Chemical Society'
_journal_page_first 11335
_journal_page_last 11340
_journal_paper_doi 10.1021/jacs.8b06090
_journal_volume 140
_journal_year 2018
_chemical_formula_sum 'C44 H62 I N2 P2 U'
_chemical_formula_weight 1045.83
_space_group_IT_number 18
_space_group_name_Hall 'P 2 2ab'
_space_group_name_H-M_alt 'P 21 21 2'
_symmetry_cell_setting orthorhombic
_symmetry_Int_Tables_number 18
_symmetry_space_group_name_H-M 'P 21 21 2'
_atom_sites_solution_hydrogens geom
_atom_sites_solution_primary direct
_audit_creation_method SHELXL-97
_cell_angle_alpha 90.00
_cell_angle_beta 90.00
_cell_angle_gamma 90.00
_cell_formula_units_Z 2
_cell_length_a 12.4461(4)
_cell_length_b 15.3301(5)
_cell_length_c 11.6893(3)
_cell_measurement_reflns_used 9941
_cell_measurement_temperature 100
_cell_measurement_theta_max 27.47
_cell_measurement_theta_min 2.39
_cell_volume 2230.32(12)
_computing_data_collection 'Bruker APEX2'
_computing_data_reduction 'Bruker SAINT'
_computing_structure_refinement 'SHELXL-97 (Sheldrick, 2008)'
_computing_structure_solution 'SHELXS-97 (Sheldrick, 2008)'
_diffrn_ambient_temperature 100(1)
_diffrn_measured_fraction_theta_full 0.996
_diffrn_measured_fraction_theta_max 0.996
_diffrn_measurement_device 'CCD Area Detector'
_diffrn_measurement_device_type 'Bruker APEXII'
_diffrn_measurement_method 'phi and omega scans'
_diffrn_radiation_monochromator graphite
_diffrn_radiation_source 'sealed tube'
_diffrn_radiation_type MoK\a
_diffrn_radiation_wavelength 0.71073
_diffrn_reflns_av_R_equivalents 0.0484
_diffrn_reflns_av_sigmaI/netI 0.0501
_diffrn_reflns_limit_h_max 16
_diffrn_reflns_limit_h_min -16
_diffrn_reflns_limit_k_max 19
_diffrn_reflns_limit_k_min -19
_diffrn_reflns_limit_l_max 15
_diffrn_reflns_limit_l_min -15
_diffrn_reflns_number 25438
_diffrn_reflns_theta_full 27.60
_diffrn_reflns_theta_max 27.60
_diffrn_reflns_theta_min 1.74
_exptl_absorpt_coefficient_mu 4.433
_exptl_absorpt_correction_T_max 0.7456
_exptl_absorpt_correction_T_min 0.5833
_exptl_absorpt_correction_type multi-scan
_exptl_absorpt_process_details '(SADABS; Sheldrick, 2007)'
_exptl_crystal_density_diffrn 1.557
_exptl_crystal_density_method 'not measured'
_exptl_crystal_description plank
_exptl_crystal_F_000 1030
_exptl_crystal_size_max 0.18
_exptl_crystal_size_mid 0.08
_exptl_crystal_size_min 0.02
_refine_diff_density_max 1.415
_refine_diff_density_min -1.008
_refine_diff_density_rms 0.118
_refine_ls_abs_structure_details 'Flack H D (1983), Acta Cryst. A39, 876-881'
_refine_ls_abs_structure_Flack 0.013(6)
_refine_ls_extinction_method none
_refine_ls_goodness_of_fit_ref 1.005
_refine_ls_hydrogen_treatment constr
_refine_ls_matrix_type full
_refine_ls_number_parameters 236
_refine_ls_number_reflns 5139
_refine_ls_number_restraints 0
_refine_ls_restrained_S_all 1.005
_refine_ls_R_factor_all 0.0450
_refine_ls_R_factor_gt 0.0299
_refine_ls_shift/su_max 0.004
_refine_ls_shift/su_mean 0.000
_refine_ls_structure_factor_coef Fsqd
_refine_ls_weighting_details 'calc w=1/[\s^2^(Fo^2^)+(0.0334P)^2^+0.0000P] where P=(Fo^2^+2Fc^2^)/3'
_refine_ls_weighting_scheme calc
_refine_ls_wR_factor_gt 0.0656
_refine_ls_wR_factor_ref 0.0707
_reflns_number_gt 4242
_reflns_number_total 5139
_reflns_threshold_expression >2sigma(I)
_cod_data_source_file ja8b06090_si_001.cif
_cod_data_source_block 4728
_cod_depositor_comments
;
The following automatic conversions were performed:

data name '_atom_site_symetry_multiplicity' was replaced with
'_atom_site_symmetry_multiplicity' as specified in the replacement
file
'/home/saulius/struct/COD-crude-data/automatic-downloads/DataCite-retrospective/ACS/depositions/lib/lists/replacement-tags.lst'.

Automatic conversion script
Id: cif_correct_tags 6909 2019-04-08 15:41:33Z antanas 
;
_cod_original_sg_symbol_H-M 'P 21 21 2 '
_cod_database_code 4132760

loop_
_symmetry_equiv_pos_as_xyz
'x, y, z'
'x+1/2, -y+1/2, -z'
'-x+1/2, y+1/2, -z'
'-x, -y, z'

loop_
_atom_site_label
_atom_site_type_symbol
_atom_site_fract_x
_atom_site_fract_y
_atom_site_fract_z
_atom_site_U_iso_or_equiv
_atom_site_adp_type
_atom_site_occupancy
_atom_site_symmetry_multiplicity
_atom_site_calc_flag
_atom_site_refinement_flags
U1 U 0.5000 0.5000 0.654620(17) 0.02390(7) Uani 1 2 d S
I1 I 0.5000 0.5000 0.39256(3) 0.04501(12) Uani 1 2 d S
P1 P 0.57438(11) 0.68893(8) 0.67920(12) 0.0268(3) Uani 1 1 d .
N1 N 0.3776(4) 0.5928(3) 0.7451(4) 0.0328(10) Uani 1 1 d .
C1 C 0.3614(4) 0.6836(3) 0.7487(5) 0.0308(12) Uani 1 1 d .
C2 C 0.2670(5) 0.7236(4) 0.7844(4) 0.0378(15) Uani 1 1 d .
H2 H 0.2115 0.6892 0.8128 0.050 Uiso 1 1 calc R
C3 C 0.2529(6) 0.8131(4) 0.7792(5) 0.0425(17) Uani 1 1 d .
H3 H 0.1871 0.8370 0.8002 0.057 Uiso 1 1 calc R
C4 C 0.3336(5) 0.8671(3) 0.7437(5) 0.0392(14) Uani 1 1 d .
C5 C 0.4295(5) 0.8288(3) 0.7115(4) 0.0331(13) Uani 1 1 d .
H5 H 0.4854 0.8645 0.6870 0.044 Uiso 1 1 calc R
C6 C 0.4459(5) 0.7404(3) 0.7142(4) 0.0308(12) Uani 1 1 d .
C7 C 0.3214(6) 0.9656(3) 0.7360(5) 0.0496(17) Uani 1 1 d .
H7a H 0.3523 0.9922 0.8026 0.074 Uiso 1 1 calc R
H7b H 0.2465 0.9803 0.7316 0.074 Uiso 1 1 calc R
H7c H 0.3575 0.9866 0.6688 0.074 Uiso 1 1 calc R
C8 C 0.6327(4) 0.7568(3) 0.5635(5) 0.0300(12) Uani 1 1 d .
H8 H 0.6414 0.8164 0.5925 0.040 Uiso 1 1 calc R
C9 C 0.5578(5) 0.7598(4) 0.4604(4) 0.0361(13) Uani 1 1 d .
H9a H 0.5908 0.7930 0.4003 0.054 Uiso 1 1 calc R
H9b H 0.4912 0.7867 0.4820 0.054 Uiso 1 1 calc R
H9c H 0.5444 0.7015 0.4340 0.054 Uiso 1 1 calc R
C10 C 0.7434(5) 0.7212(4) 0.5338(6) 0.0433(15) Uani 1 1 d .
H10a H 0.7364 0.6632 0.5038 0.065 Uiso 1 1 calc R
H10b H 0.7872 0.7199 0.6014 0.065 Uiso 1 1 calc R
H10c H 0.7765 0.7580 0.4774 0.065 Uiso 1 1 calc R
C11 C 0.6580(5) 0.7118(3) 0.8065(6) 0.0404(15) Uani 1 1 d .
H11 H 0.7237 0.6769 0.7998 0.054 Uiso 1 1 calc R
C12 C 0.5984(5) 0.6812(4) 0.9155(5) 0.0515(18) Uani 1 1 d .
H12a H 0.6457 0.6856 0.9801 0.077 Uiso 1 1 calc R
H12b H 0.5761 0.6217 0.9061 0.077 Uiso 1 1 calc R
H12c H 0.5365 0.7173 0.9278 0.077 Uiso 1 1 calc R
C13 C 0.6919(7) 0.8071(4) 0.8207(7) 0.074(3) Uani 1 1 d .
H13a H 0.6304 0.8442 0.8113 0.110 Uiso 1 1 calc R
H13b H 0.7449 0.8214 0.7642 0.110 Uiso 1 1 calc R
H13c H 0.7216 0.8154 0.8957 0.110 Uiso 1 1 calc R
C14 C 0.2885(5) 0.5395(3) 0.7808(5) 0.0361(14) Uani 1 1 d .
C15 C 0.2152(4) 0.5074(5) 0.7009(4) 0.0371(12) Uani 1 1 d .
C16 C 0.1326(5) 0.4521(3) 0.7376(6) 0.0468(16) Uani 1 1 d .
H16 H 0.0849 0.4298 0.6839 0.062 Uiso 1 1 calc R
C17 C 0.1198(5) 0.4295(4) 0.8508(6) 0.0485(17) Uani 1 1 d .
C18 C 0.1902(5) 0.4631(4) 0.9288(6) 0.0451(16) Uani 1 1 d .
H18 H 0.1813 0.4485 1.0054 0.060 Uiso 1 1 calc R
C19 C 0.2760(5) 0.5192(3) 0.8984(5) 0.0391(16) Uani 1 1 d .
C20 C 0.2225(6) 0.5310(4) 0.5757(6) 0.0481(16) Uani 1 1 d .
H20a H 0.2399 0.5917 0.5683 0.072 Uiso 1 1 calc R
H20b H 0.1548 0.5197 0.5393 0.072 Uiso 1 1 calc R
H20c H 0.2775 0.4966 0.5399 0.072 Uiso 1 1 calc R
C21 C 0.0313(5) 0.3685(4) 0.8886(6) 0.065(2) Uani 1 1 d .
H21a H -0.0354 0.3998 0.8918 0.098 Uiso 1 1 calc R
H21b H 0.0480 0.3457 0.9630 0.098 Uiso 1 1 calc R
H21c H 0.0252 0.3213 0.8350 0.098 Uiso 1 1 calc R
C22 C 0.3502(5) 0.5544(4) 0.9848(5) 0.0503(17) Uani 1 1 d .
H22a H 0.3280 0.5357 1.0595 0.075 Uiso 1 1 calc R
H22b H 0.3495 0.6170 0.9815 0.075 Uiso 1 1 calc R
H22c H 0.4216 0.5336 0.9698 0.075 Uiso 1 1 calc R

loop_
_atom_site_aniso_label
_atom_site_aniso_U_11
_atom_site_aniso_U_22
_atom_site_aniso_U_33
_atom_site_aniso_U_23
_atom_site_aniso_U_13
_atom_site_aniso_U_12
U1 0.03469(13) 0.01420(9) 0.02280(11) 0.000 0.000 0.00421(18)
I1 0.0676(3) 0.0410(2) 0.0264(2) 0.000 0.000 -0.0006(5)
P1 0.0370(8) 0.0144(5) 0.0291(7) 0.0009(5) -0.0056(6) 0.0042(5)
N1 0.047(3) 0.021(2) 0.031(2) 0.0043(19) 0.013(2) 0.0103(19)
C1 0.042(3) 0.028(3) 0.023(3) 0.004(2) 0.007(3) 0.015(2)
C2 0.055(4) 0.031(3) 0.028(3) 0.009(2) 0.014(3) 0.019(3)
C3 0.065(5) 0.035(3) 0.028(3) 0.005(2) 0.008(3) 0.029(3)
C4 0.072(4) 0.023(3) 0.023(3) -0.002(2) 0.000(3) 0.025(3)
C5 0.053(4) 0.022(3) 0.024(3) -0.0015(19) -0.005(2) 0.009(2)
C6 0.048(3) 0.017(2) 0.026(3) 0.0023(19) -0.002(2) 0.006(2)
C7 0.089(5) 0.027(3) 0.034(3) 0.001(2) 0.010(3) 0.031(3)
C8 0.030(3) 0.019(2) 0.040(3) 0.005(2) -0.002(3) 0.001(2)
C9 0.043(3) 0.032(3) 0.033(3) 0.006(2) -0.001(3) 0.004(2)
C10 0.031(3) 0.038(3) 0.060(4) 0.022(3) -0.001(3) 0.000(2)
C11 0.054(4) 0.021(3) 0.046(4) 0.003(3) -0.023(3) 0.005(3)
C12 0.076(5) 0.041(3) 0.038(3) -0.009(3) -0.026(3) 0.026(3)
C13 0.118(7) 0.035(3) 0.067(5) -0.008(4) -0.060(5) -0.013(4)
C14 0.052(4) 0.018(2) 0.038(3) 0.009(2) 0.019(3) 0.016(2)
C15 0.059(3) 0.019(3) 0.034(2) 0.005(3) 0.014(2) 0.007(3)
C16 0.063(4) 0.025(3) 0.053(4) 0.001(3) 0.010(3) 0.003(3)
C17 0.060(4) 0.027(3) 0.058(4) 0.010(3) 0.026(4) 0.018(3)
C18 0.058(4) 0.035(3) 0.042(3) 0.013(3) 0.031(4) 0.022(3)
C19 0.052(4) 0.033(4) 0.032(3) 0.007(2) 0.014(3) 0.021(3)
C20 0.072(5) 0.033(3) 0.039(3) 0.005(3) 0.005(4) 0.001(3)
C21 0.079(6) 0.035(3) 0.082(5) 0.020(3) 0.037(4) 0.001(3)
C22 0.060(4) 0.057(4) 0.034(3) 0.011(3) 0.015(3) 0.020(3)

loop_
_atom_type_symbol
_atom_type_description
_atom_type_scat_dispersion_real
_atom_type_scat_dispersion_imag
_atom_type_scat_source
C C 0.0033 0.0016 'International Tables Vol C Tables 4.2.6.8 and 6.1.1.4'
H H 0.0000 0.0000 'International Tables Vol C Tables 4.2.6.8 and 6.1.1.4'
N N 0.0061 0.0033 'International Tables Vol C Tables 4.2.6.8 and 6.1.1.4'
P P 0.1023 0.0942 'International Tables Vol C Tables 4.2.6.8 and 6.1.1.4'
U U -9.6767 9.6646 'International Tables Vol C Tables 4.2.6.8 and 6.1.1.4'
I I -0.4742 1.8119 'International Tables Vol C Tables 4.2.6.8 and 6.1.1.4'

loop_
_geom_angle_atom_site_label_1
_geom_angle_atom_site_label_2
_geom_angle_atom_site_label_3
_geom_angle
_geom_angle_site_symmetry_1
_geom_angle_site_symmetry_3
N1 U1 N1 126.2(2) 4_665 .
N1 U1 P1 65.04(11) 4_665 4_665
N1 U1 P1 109.69(11) . 4_665
N1 U1 P1 109.69(11) 4_665 .
N1 U1 P1 65.04(11) . .
P1 U1 P1 169.21(5) 4_665 .
N1 U1 I1 116.91(11) 4_665 .
N1 U1 I1 116.91(11) . .
P1 U1 I1 95.40(3) 4_665 .
P1 U1 I1 95.40(3) . .
C6 P1 C11 103.3(3) . .
C6 P1 C8 105.2(2) . .
C11 P1 C8 105.1(3) . .
C6 P1 U1 99.52(18) . .
C11 P1 U1 115.23(17) . .
C8 P1 U1 125.62(17) . .
C1 N1 C14 116.3(4) . .
C1 N1 U1 135.1(3) . .
C14 N1 U1 106.8(3) . .
C2 C1 N1 124.5(5) . .
C2 C1 C6 116.0(5) . .
N1 C1 C6 119.4(5) . .
C3 C2 C1 122.1(6) . .
C4 C3 C2 121.3(6) . .
C3 C4 C5 117.4(5) . .
C3 C4 C7 123.1(5) . .
C5 C4 C7 119.5(6) . .
C6 C5 C4 122.8(6) . .
C5 C6 C1 120.1(5) . .
C5 C6 P1 123.5(5) . .
C1 C6 P1 116.4(4) . .
C10 C8 C9 112.6(5) . .
C10 C8 P1 108.6(4) . .
C9 C8 P1 110.7(4) . .
C13 C11 C12 109.4(6) . .
C13 C11 P1 115.1(4) . .
C12 C11 P1 109.6(4) . .
C15 C14 C19 120.0(5) . .
C15 C14 N1 120.7(5) . .
C19 C14 N1 119.3(6) . .
C14 C15 C16 119.2(5) . .
C14 C15 C20 121.6(5) . .
C16 C15 C20 119.2(6) . .
C17 C16 C15 122.2(7) . .
C18 C17 C16 118.2(6) . .
C18 C17 C21 120.4(6) . .
C16 C17 C21 121.4(7) . .
C17 C18 C19 123.1(6) . .
C18 C19 C14 117.2(6) . .
C18 C19 C22 121.6(5) . .
C14 C19 C22 121.1(5) . .

loop_
_geom_bond_atom_site_label_1
_geom_bond_atom_site_label_2
_geom_bond_distance
_geom_bond_site_symmetry_2
U1 N1 2.337(4) 4_665
U1 N1 2.337(4) .
U1 P1 3.0542(12) 4_665
U1 P1 3.0542(12) .
U1 I1 3.0633(4) .
P1 C6 1.830(5) .
P1 C11 1.850(6) .
P1 C8 1.855(5) .
N1 C1 1.407(6) .
N1 C14 1.439(7) .
C1 C2 1.390(8) .
C1 C6 1.425(8) .
C2 C3 1.384(8) .
C3 C4 1.366(9) .
C4 C5 1.382(8) .
C4 C7 1.521(7) .
C5 C6 1.370(7) .
C8 C10 1.523(8) .
C8 C9 1.524(7) .
C11 C13 1.528(8) .
C11 C12 1.546(9) .
C14 C15 1.396(8) .
C14 C19 1.418(7) .
C15 C16 1.400(8) .
C15 C20 1.510(8) .
C16 C17 1.376(9) .
C17 C18 1.365(10) .
C17 C21 1.511(8) .
C18 C19 1.417(8) .
C19 C22 1.470(8) .
